data_4131652
loop_
_publ_author_name
'Minami, Yasunori'
'Noguchi, Yuta'
'Hiyama, Tamejiro'

_publ_section_title
;
 Synthesis of Benzosiloles by Intramolecular anti-Hydroarylation via
 ortho-C-H Activation of Aryloxyethynyl Silanes.
;
_journal_issue 40
_journal_name_full 'Journal of the American Chemical Society'
_journal_page_first 14013
_journal_page_last 14016
_journal_paper_doi 10.1021/jacs.7b08055
_journal_volume 139
_journal_year 2017
_chemical_formula_sum 'C30 H38 O Si'
_chemical_formula_weight 442.69
_space_group_crystal_system monoclinic
_space_group_IT_number 14
_space_group_name_Hall '-P 2ybc'
_space_group_name_H-M_alt 'P 1 21/c 1'
_atom_sites_solution_hydrogens geom
_audit_creation_method SHELXL-2016/6
_cell_angle_alpha 90
_cell_angle_beta 102.747(4)
_cell_angle_gamma 90
_cell_formula_units_Z 4
_cell_length_a 10.3030(4)
_cell_length_b 31.7889(11)
_cell_length_c 8.0404(3)
_cell_measurement_reflns_used 11676
_cell_measurement_temperature 93(2)
_cell_measurement_theta_max 31.2890
_cell_measurement_theta_min 2.4450
_cell_volume 2568.50(17)
_computing_cell_refinement 'CrysAlisPro 1.171.38.43 (Rigaku OD, 2015)'
_computing_data_collection 'RIGAKU CrystalClear'
_computing_data_reduction 'CrysAlisPro 1.171.38.43 (Rigaku OD, 2015)'
_computing_structure_refinement 'SHELXL-2016/6 (Sheldrick, 2016)'
_computing_structure_solution 'SHELXT 2014/5 (Sheldrick, 2014)'
_diffrn_ambient_temperature 93
_diffrn_detector_area_resol_mean 28.5714
_diffrn_measured_fraction_theta_full 0.998
_diffrn_measured_fraction_theta_max 0.995
_diffrn_measurement_device_type 'Rigaku VariMax Saturn'
_diffrn_measurement_method 'omega scans'
_diffrn_radiation_monochromator Confocal
_diffrn_radiation_source 'rotating-anode X-ray tube'
_diffrn_radiation_type MoK\a
_diffrn_radiation_wavelength 0.71073
_diffrn_reflns_av_R_equivalents 0.0479
_diffrn_reflns_av_unetI/netI 0.0406
_diffrn_reflns_Laue_measured_fraction_full 0.998
_diffrn_reflns_Laue_measured_fraction_max 0.995
_diffrn_reflns_limit_h_max 13
_diffrn_reflns_limit_h_min -13
_diffrn_reflns_limit_k_max 41
_diffrn_reflns_limit_k_min -41
_diffrn_reflns_limit_l_max 7
_diffrn_reflns_limit_l_min -10
_diffrn_reflns_number 20720
_diffrn_reflns_point_group_measured_fraction_full 0.998
_diffrn_reflns_point_group_measured_fraction_max 0.995
_diffrn_reflns_theta_full 25.242
_diffrn_reflns_theta_max 27.500
_diffrn_reflns_theta_min 2.125
_exptl_absorpt_coefficient_mu 0.111
_exptl_absorpt_correction_T_max 1.00000
_exptl_absorpt_correction_T_min 0.52471
_exptl_absorpt_correction_type multi-scan
_exptl_absorpt_process_details
;
CrysAlisPro 1.171.38.43 (Rigaku Oxford Diffraction, 2015)
Empirical absorption correction using spherical harmonics,
 implemented in SCALE3 ABSPACK scaling algorithm.
;
_exptl_crystal_colour colorless
_exptl_crystal_density_diffrn 1.145
_exptl_crystal_description plate
_exptl_crystal_F_000 960
_exptl_crystal_size_max 0.430
_exptl_crystal_size_mid 0.300
_exptl_crystal_size_min 0.200
_refine_diff_density_max 0.530
_refine_diff_density_min -0.628
_refine_diff_density_rms 0.116
_refine_ls_extinction_method none
_refine_ls_goodness_of_fit_ref 1.144
_refine_ls_hydrogen_treatment constr
_refine_ls_matrix_type full
_refine_ls_number_parameters 297
_refine_ls_number_reflns 5871
_refine_ls_number_restraints 0
_refine_ls_restrained_S_all 1.144
_refine_ls_R_factor_all 0.0787
_refine_ls_R_factor_gt 0.0645
_refine_ls_shift/su_max 0.001
_refine_ls_shift/su_mean 0.000
_refine_ls_structure_factor_coef Fsqd
_refine_ls_weighting_details 'w=1/[\s^2^(Fo^2^)+(0.0902P)^2^+1.4662P] where P=(Fo^2^+2Fc^2^)/3'
_refine_ls_weighting_scheme calc
_refine_ls_wR_factor_gt 0.1698
_refine_ls_wR_factor_ref 0.1820
_reflns_Friedel_coverage 0.000
_reflns_number_gt 4767
_reflns_number_total 5871
_reflns_threshold_expression 'I > 2\s(I)'
_cod_data_source_file ja7b08055_si_003.cif
_cod_data_source_block YN02P2Y1
_cod_original_sg_symbol_H-M 'P 21/c'
_cod_database_code 4131652
_shelx_shelxl_version_number 2016/6
_shelx_space_group_comment
;
The symmetry employed for this shelxl refinement is uniquely defined
by the following loop, which should always be used as a source of
symmetry information in preference to the above space-group names.
They are only intended as comments.
;
_shelx_estimated_absorpt_t_min 0.954
_shelx_estimated_absorpt_t_max 0.978

loop_
_space_group_symop_operation_xyz
'x, y, z'
'-x, y+1/2, -z+1/2'
'-x, -y, -z'
'x, -y-1/2, z-1/2'

loop_
_atom_site_label
_atom_site_type_symbol
_atom_site_fract_x
_atom_site_fract_y
_atom_site_fract_z
_atom_site_U_iso_or_equiv
_atom_site_adp_type
_atom_site_occupancy
_atom_site_site_symmetry_order
_atom_site_calc_flag
_atom_site_refinement_flags_posn
_atom_site_refinement_flags_adp
Si1 Si 0.65582(5) 0.60478(2) 0.57921(7) 0.01851(16) Uani 1 1 d . .
O1 O 0.30853(14) 0.64378(4) 0.69782(18) 0.0206(3) Uani 1 1 d . .
C11 C 0.4409(2) 0.63922(6) 0.6889(2) 0.0186(4) Uani 1 1 d . .
C9 C 0.5215(2) 0.67333(6) 0.7849(2) 0.0191(4) Uani 1 1 d . .
C8 C 0.4607(2) 0.70128(7) 0.8743(3) 0.0248(5) Uani 1 1 d . .
H8 H 0.368602 0.697935 0.871608 0.030 Uiso 1 1 calc R U
C12 C 0.4829(2) 0.60791(6) 0.6031(3) 0.0198(4) Uani 1 1 d . .
H12 H 0.421715 0.586692 0.553078 0.024 Uiso 1 1 calc R U
C13 C 0.2156(2) 0.61812(7) 0.5918(3) 0.0202(4) Uani 1 1 d . .
C28 C 0.7463(2) 0.55801(7) 0.6925(3) 0.0239(4) Uani 1 1 d . .
H28 H 0.839765 0.559324 0.676513 0.029 Uiso 1 1 calc R U
C1 C 0.7334(2) 0.65222(6) 0.6957(3) 0.0208(4) Uani 1 1 d . .
C18 C 0.1747(2) 0.58137(7) 0.6583(3) 0.0212(4) Uani 1 1 d . .
C10 C 0.6608(2) 0.67876(6) 0.7868(2) 0.0201(4) Uani 1 1 d . .
C2 C 0.8665(2) 0.66060(7) 0.7037(3) 0.0270(5) Uani 1 1 d . .
H2 H 0.914053 0.643109 0.642015 0.032 Uiso 1 1 calc R U
C14 C 0.1652(2) 0.63184(7) 0.4247(3) 0.0236(4) Uani 1 1 d . .
C5 C 0.7299(2) 0.71278(7) 0.8841(3) 0.0249(5) Uani 1 1 d . .
C22 C 0.2331(2) 0.56778(7) 0.8405(3) 0.0241(5) Uani 1 1 d . .
H22 H 0.289772 0.591324 0.898866 0.029 Uiso 1 1 calc R U
C25 C 0.6604(2) 0.60493(7) 0.3454(3) 0.0240(4) Uani 1 1 d . .
H25 H 0.742219 0.589418 0.333335 0.029 Uiso 1 1 calc R U
C6 C 0.6616(3) 0.74015(7) 0.9736(3) 0.0302(5) Uani 1 1 d . .
H6 H 0.708226 0.762732 1.037725 0.036 Uiso 1 1 calc R U
C7 C 0.5304(3) 0.73463(7) 0.9695(3) 0.0302(5) Uani 1 1 d . .
H7 H 0.485612 0.753206 1.030575 0.036 Uiso 1 1 calc R U
C17 C 0.0778(2) 0.55739(7) 0.5503(3) 0.0260(5) Uani 1 1 d . .
H17 H 0.047913 0.531879 0.590772 0.031 Uiso 1 1 calc R U
C4 C 0.8669(2) 0.71912(8) 0.8886(3) 0.0302(5) Uani 1 1 d . .
H4 H 0.912896 0.741408 0.955409 0.036 Uiso 1 1 calc R U
C24 C 0.3217(2) 0.52916(7) 0.8459(3) 0.0288(5) Uani 1 1 d . .
H24 H 0.268355 0.505506 0.789989 0.043 Uiso 1 1 calc R U
H24A H 0.360780 0.521839 0.964789 0.043 Uiso 1 1 calc R U
H24B H 0.392873 0.535311 0.786326 0.043 Uiso 1 1 calc R U
C15 C 0.0672(2) 0.60730(8) 0.3234(3) 0.0294(5) Uani 1 1 d . .
H15 H 0.028778 0.616015 0.210198 0.035 Uiso 1 1 calc R U
C3 C 0.9334(2) 0.69403(8) 0.7997(3) 0.0310(5) Uani 1 1 d . .
H3 H 1.024763 0.699039 0.802312 0.037 Uiso 1 1 calc R U
C16 C 0.0247(2) 0.57036(8) 0.3850(3) 0.0298(5) Uani 1 1 d . .
H16 H -0.041436 0.553750 0.313315 0.036 Uiso 1 1 calc R U
C30 C 0.7536(3) 0.55987(7) 0.8841(3) 0.0309(5) Uani 1 1 d . .
H30 H 0.663761 0.557513 0.905193 0.046 Uiso 1 1 calc R U
H30A H 0.793199 0.586676 0.929546 0.046 Uiso 1 1 calc R U
H30B H 0.808551 0.536597 0.940613 0.046 Uiso 1 1 calc R U
C19 C 0.2155(3) 0.67227(7) 0.3620(3) 0.0297(5) Uani 1 1 d . .
H19 H 0.309722 0.676158 0.425728 0.036 Uiso 1 1 calc R U
C23 C 0.1236(3) 0.55981(8) 0.9373(3) 0.0351(6) Uani 1 1 d . .
H23 H 0.065870 0.584594 0.928273 0.053 Uiso 1 1 calc R U
H23A H 0.163809 0.554351 1.057628 0.053 Uiso 1 1 calc R U
H23B H 0.070777 0.535377 0.888255 0.053 Uiso 1 1 calc R U
C29 C 0.6882(3) 0.51588(7) 0.6195(3) 0.0367(6) Uani 1 1 d . .
H29 H 0.739647 0.492832 0.683271 0.055 Uiso 1 1 calc R U
H29A H 0.692507 0.513982 0.499204 0.055 Uiso 1 1 calc R U
H29B H 0.595304 0.513840 0.629379 0.055 Uiso 1 1 calc R U
C27 C 0.5401(2) 0.58169(8) 0.2380(3) 0.0336(5) Uani 1 1 d . .
H27 H 0.458127 0.596429 0.246092 0.050 Uiso 1 1 calc R U
H27A H 0.537506 0.552896 0.280722 0.050 Uiso 1 1 calc R U
H27B H 0.547728 0.580914 0.118745 0.050 Uiso 1 1 calc R U
C20 C 0.2157(3) 0.67162(10) 0.1725(4) 0.0483(7) Uani 1 1 d . .
H20 H 0.264102 0.646777 0.146989 0.072 Uiso 1 1 calc R U
H20A H 0.259160 0.697090 0.142884 0.072 Uiso 1 1 calc R U
H20B H 0.123781 0.670580 0.105903 0.072 Uiso 1 1 calc R U
C26 C 0.6688(3) 0.64921(9) 0.2757(3) 0.0466(7) Uani 1 1 d . .
H26 H 0.667175 0.647703 0.153569 0.070 Uiso 1 1 calc R U
H26A H 0.751737 0.662554 0.335585 0.070 Uiso 1 1 calc R U
H26B H 0.592840 0.665848 0.293293 0.070 Uiso 1 1 calc R U
C21 C 0.1363(4) 0.70946(9) 0.4037(5) 0.0601(10) Uani 1 1 d . .
H21 H 0.042198 0.705699 0.348924 0.090 Uiso 1 1 calc R U
H21A H 0.169505 0.735366 0.361633 0.090 Uiso 1 1 calc R U
H21B H 0.146076 0.711359 0.527489 0.090 Uiso 1 1 calc R U

loop_
_atom_site_aniso_label
_atom_site_aniso_U_11
_atom_site_aniso_U_22
_atom_site_aniso_U_33
_atom_site_aniso_U_23
_atom_site_aniso_U_13
_atom_site_aniso_U_12
Si1 0.0170(3) 0.0230(3) 0.0154(3) 0.0006(2) 0.0034(2) 0.0011(2)
O1 0.0171(7) 0.0259(7) 0.0189(7) -0.0044(5) 0.0043(6) -0.0001(6)
C11 0.0188(10) 0.0229(9) 0.0135(9) 0.0026(7) 0.0025(7) 0.0005(7)
C9 0.0224(10) 0.0220(9) 0.0119(9) 0.0013(7) 0.0019(8) -0.0007(7)
C8 0.0318(12) 0.0252(10) 0.0187(10) -0.0017(8) 0.0086(9) -0.0021(9)
C12 0.0189(10) 0.0221(10) 0.0181(10) -0.0012(7) 0.0033(8) -0.0003(7)
C13 0.0152(9) 0.0271(10) 0.0184(10) -0.0030(8) 0.0038(8) 0.0038(8)
C28 0.0212(11) 0.0306(11) 0.0206(11) 0.0044(8) 0.0063(8) 0.0051(8)
C1 0.0208(10) 0.0273(10) 0.0131(9) 0.0045(7) 0.0011(8) -0.0014(8)
C18 0.0185(10) 0.0280(10) 0.0172(10) -0.0021(8) 0.0043(8) 0.0027(8)
C10 0.0252(11) 0.0234(10) 0.0109(9) 0.0034(7) 0.0018(8) -0.0026(8)
C2 0.0236(11) 0.0333(12) 0.0227(11) 0.0047(8) 0.0020(9) -0.0024(9)
C14 0.0190(10) 0.0336(11) 0.0188(10) 0.0008(8) 0.0058(8) 0.0080(8)
C5 0.0333(12) 0.0284(11) 0.0116(10) 0.0019(8) 0.0015(8) -0.0070(9)
C22 0.0269(11) 0.0285(11) 0.0161(10) -0.0005(8) 0.0030(8) -0.0013(8)
C25 0.0241(11) 0.0325(11) 0.0158(10) -0.0006(8) 0.0052(8) 0.0013(8)
C6 0.0456(14) 0.0283(11) 0.0154(10) -0.0035(8) 0.0042(10) -0.0101(10)
C7 0.0432(14) 0.0274(11) 0.0215(11) -0.0062(8) 0.0100(10) -0.0015(10)
C17 0.0231(11) 0.0320(11) 0.0240(11) -0.0055(9) 0.0074(9) -0.0013(8)
C4 0.0336(13) 0.0372(12) 0.0165(11) 0.0015(9) -0.0017(9) -0.0148(10)
C24 0.0286(12) 0.0332(12) 0.0244(12) 0.0041(9) 0.0058(9) 0.0025(9)
C15 0.0237(11) 0.0461(14) 0.0170(11) -0.0016(9) 0.0013(8) 0.0087(10)
C3 0.0236(12) 0.0432(13) 0.0239(12) 0.0053(9) 0.0002(9) -0.0107(10)
C16 0.0192(11) 0.0446(13) 0.0239(12) -0.0110(10) 0.0014(9) -0.0001(9)
C30 0.0389(14) 0.0320(12) 0.0221(11) 0.0061(9) 0.0076(10) 0.0028(10)
C19 0.0334(13) 0.0339(12) 0.0232(12) 0.0080(9) 0.0092(10) 0.0092(10)
C23 0.0395(14) 0.0452(14) 0.0239(12) 0.0043(10) 0.0141(11) 0.0084(11)
C29 0.0499(16) 0.0264(12) 0.0326(13) -0.0001(9) 0.0063(11) 0.0091(11)
C27 0.0336(13) 0.0469(14) 0.0192(11) -0.0072(10) 0.0033(10) -0.0029(11)
C20 0.064(2) 0.0547(17) 0.0297(14) 0.0128(12) 0.0186(14) 0.0066(14)
C26 0.075(2) 0.0441(15) 0.0189(12) 0.0066(10) 0.0053(13) -0.0121(14)
C21 0.085(3) 0.0374(15) 0.073(2) 0.0128(15) 0.048(2) 0.0221(16)

loop_
_atom_type_symbol
_atom_type_description
_atom_type_scat_dispersion_real
_atom_type_scat_dispersion_imag
_atom_type_scat_source
C C 0.0033 0.0016 'International Tables Vol C Tables 4.2.6.8 and 6.1.1.4'
H H 0.0000 0.0000 'International Tables Vol C Tables 4.2.6.8 and 6.1.1.4'
O O 0.0106 0.0060 'International Tables Vol C Tables 4.2.6.8 and 6.1.1.4'
Si Si 0.0817 0.0704 'International Tables Vol C Tables 4.2.6.8 and 6.1.1.4'

loop_
_geom_angle_atom_site_label_1
_geom_angle_atom_site_label_2
_geom_angle_atom_site_label_3
_geom_angle
C12 Si1 C1 102.87(9)
C12 Si1 C28 112.40(10)
C1 Si1 C28 106.56(10)
C12 Si1 C25 109.95(10)
C1 Si1 C25 113.34(9)
C28 Si1 C25 111.42(10)
C11 O1 C13 117.15(15)
C12 C11 O1 122.57(18)
C12 C11 C9 127.41(19)
O1 C11 C9 110.02(16)
C8 C9 C10 118.93(19)
C8 C9 C11 118.54(19)
C10 C9 C11 122.52(18)
C9 C8 C7 122.2(2)
C9 C8 H8 118.9
C7 C8 H8 118.9
C11 C12 Si1 121.80(16)
C11 C12 H12 119.1
Si1 C12 H12 119.1
C18 C13 O1 118.86(18)
C18 C13 C14 123.5(2)
O1 C13 C14 117.62(19)
C30 C28 C29 110.40(19)
C30 C28 Si1 111.54(15)
C29 C28 Si1 113.34(16)
C30 C28 H28 107.1
C29 C28 H28 107.1
Si1 C28 H28 107.1
C2 C1 C10 119.1(2)
C2 C1 Si1 119.40(17)
C10 C1 Si1 121.33(15)
C13 C18 C17 117.2(2)
C13 C18 C22 121.40(19)
C17 C18 C22 121.4(2)
C5 C10 C1 118.2(2)
C5 C10 C9 118.07(19)
C1 C10 C9 123.73(18)
C1 C2 C3 122.2(2)
C1 C2 H2 118.9
C3 C2 H2 118.9
C15 C14 C13 117.1(2)
C15 C14 C19 122.7(2)
C13 C14 C19 120.2(2)
C6 C5 C4 120.3(2)
C6 C5 C10 120.1(2)
C4 C5 C10 119.6(2)
C18 C22 C24 111.33(18)
C18 C22 C23 111.02(19)
C24 C22 C23 110.92(19)
C18 C22 H22 107.8
C24 C22 H22 107.8
C23 C22 H22 107.8
C26 C25 C27 110.0(2)
C26 C25 Si1 112.55(16)
C27 C25 Si1 111.35(16)
C26 C25 H25 107.6
C27 C25 H25 107.6
Si1 C25 H25 107.6
C7 C6 C5 120.9(2)
C7 C6 H6 119.5
C5 C6 H6 119.5
C6 C7 C8 119.8(2)
C6 C7 H7 120.1
C8 C7 H7 120.1
C16 C17 C18 120.8(2)
C16 C17 H17 119.6
C18 C17 H17 119.6
C3 C4 C5 121.3(2)
C3 C4 H4 119.4
C5 C4 H4 119.4
C22 C24 H24 109.5
C22 C24 H24A 109.5
H24 C24 H24A 109.5
C22 C24 H24B 109.5
H24 C24 H24B 109.5
H24A C24 H24B 109.5
C16 C15 C14 120.9(2)
C16 C15 H15 119.6
C14 C15 H15 119.6
C4 C3 C2 119.5(2)
C4 C3 H3 120.3
C2 C3 H3 120.3
C15 C16 C17 120.5(2)
C15 C16 H16 119.7
C17 C16 H16 119.7
C28 C30 H30 109.5
C28 C30 H30A 109.5
H30 C30 H30A 109.5
C28 C30 H30B 109.5
H30 C30 H30B 109.5
H30A C30 H30B 109.5
C14 C19 C21 110.4(2)
C14 C19 C20 113.4(2)
C21 C19 C20 110.6(2)
C14 C19 H19 107.4
C21 C19 H19 107.4
C20 C19 H19 107.4
C22 C23 H23 109.5
C22 C23 H23A 109.5
H23 C23 H23A 109.5
C22 C23 H23B 109.5
H23 C23 H23B 109.5
H23A C23 H23B 109.5
C28 C29 H29 109.5
C28 C29 H29A 109.5
H29 C29 H29A 109.5
C28 C29 H29B 109.5
H29 C29 H29B 109.5
H29A C29 H29B 109.5
C25 C27 H27 109.5
C25 C27 H27A 109.5
H27 C27 H27A 109.5
C25 C27 H27B 109.5
H27 C27 H27B 109.5
H27A C27 H27B 109.5
C19 C20 H20 109.5
C19 C20 H20A 109.5
H20 C20 H20A 109.5
C19 C20 H20B 109.5
H20 C20 H20B 109.5
H20A C20 H20B 109.5
C25 C26 H26 109.5
C25 C26 H26A 109.5
H26 C26 H26A 109.5
C25 C26 H26B 109.5
H26 C26 H26B 109.5
H26A C26 H26B 109.5
C19 C21 H21 109.5
C19 C21 H21A 109.5
H21 C21 H21A 109.5
C19 C21 H21B 109.5
H21 C21 H21B 109.5
H21A C21 H21B 109.5

loop_
_geom_bond_atom_site_label_1
_geom_bond_atom_site_label_2
_geom_bond_distance
Si1 C12 1.836(2)
Si1 C1 1.860(2)
Si1 C28 1.880(2)
Si1 C25 1.891(2)
O1 C11 1.388(2)
O1 C13 1.396(2)
C11 C12 1.337(3)
C11 C9 1.476(3)
C9 C8 1.378(3)
C9 C10 1.442(3)
C8 C7 1.408(3)
C8 H8 0.9500
C12 H12 0.9500
C13 C18 1.388(3)
C13 C14 1.400(3)
C28 C30 1.527(3)
C28 C29 1.530(3)
C28 H28 1.0000
C1 C2 1.384(3)
C1 C10 1.432(3)
C18 C17 1.396(3)
C18 C22 1.519(3)
C10 C5 1.429(3)
C2 C3 1.402(3)
C2 H2 0.9500
C14 C15 1.389(3)
C14 C19 1.513(3)
C5 C6 1.412(3)
C5 C4 1.418(3)
C22 C24 1.525(3)
C22 C23 1.527(3)
C22 H22 1.0000
C25 C26 1.525(3)
C25 C27 1.535(3)
C25 H25 1.0000
C6 C7 1.357(4)
C6 H6 0.9500
C7 H7 0.9500
C17 C16 1.383(3)
C17 H17 0.9500
C4 C3 1.354(4)
C4 H4 0.9500
C24 H24 0.9800
C24 H24A 0.9800
C24 H24B 0.9800
C15 C16 1.383(4)
C15 H15 0.9500
C3 H3 0.9500
C16 H16 0.9500
C30 H30 0.9800
C30 H30A 0.9800
C30 H30B 0.9800
C19 C21 1.515(3)
C19 C20 1.524(4)
C19 H19 1.0000
C23 H23 0.9800
C23 H23A 0.9800
C23 H23B 0.9800
C29 H29 0.9800
C29 H29A 0.9800
C29 H29B 0.9800
C27 H27 0.9800
C27 H27A 0.9800
C27 H27B 0.9800
C20 H20 0.9800
C20 H20A 0.9800
C20 H20B 0.9800
C26 H26 0.9800
C26 H26A 0.9800
C26 H26B 0.9800
C21 H21 0.9800
C21 H21A 0.9800
C21 H21B 0.9800

loop_
_geom_torsion_atom_site_label_1
_geom_torsion_atom_site_label_2
_geom_torsion_atom_site_label_3
_geom_torsion_atom_site_label_4
_geom_torsion
C13 O1 C11 C12 -9.6(3)
C13 O1 C11 C9 170.07(16)
C12 C11 C9 C8 -175.9(2)
O1 C11 C9 C8 4.4(2)
C12 C11 C9 C10 4.9(3)
O1 C11 C9 C10 -174.82(17)
C10 C9 C8 C7 -0.9(3)
C11 C9 C8 C7 179.82(19)
O1 C11 C12 Si1 175.20(14)
C9 C11 C12 Si1 -4.4(3)
C1 Si1 C12 C11 -0.2(2)
C28 Si1 C12 C11 114.08(18)
C25 Si1 C12 C11 -121.18(18)
C11 O1 C13 C18 97.2(2)
C11 O1 C13 C14 -85.1(2)
C12 Si1 C28 C30 -61.18(19)
C1 Si1 C28 C30 50.78(18)
C25 Si1 C28 C30 174.88(16)
C12 Si1 C28 C29 64.17(19)
C1 Si1 C28 C29 176.12(16)
C25 Si1 C28 C29 -59.77(19)
C12 Si1 C1 C2 -179.47(16)
C28 Si1 C1 C2 62.12(19)
C25 Si1 C1 C2 -60.80(19)
C12 Si1 C1 C10 4.71(18)
C28 Si1 C1 C10 -113.70(17)
C25 Si1 C1 C10 123.38(16)
O1 C13 C18 C17 177.52(18)
C14 C13 C18 C17 -0.1(3)
O1 C13 C18 C22 -2.7(3)
C14 C13 C18 C22 179.70(19)
C2 C1 C10 C5 -0.6(3)
Si1 C1 C10 C5 175.25(14)
C2 C1 C10 C9 178.89(18)
Si1 C1 C10 C9 -5.3(3)
C8 C9 C10 C5 0.9(3)
C11 C9 C10 C5 -179.90(18)
C8 C9 C10 C1 -178.59(19)
C11 C9 C10 C1 0.6(3)
C10 C1 C2 C3 0.7(3)
Si1 C1 C2 C3 -175.22(17)
C18 C13 C14 C15 1.3(3)
O1 C13 C14 C15 -176.34(18)
C18 C13 C14 C19 -179.85(19)
O1 C13 C14 C19 2.5(3)
C1 C10 C5 C6 178.98(19)
C9 C10 C5 C6 -0.5(3)
C1 C10 C5 C4 -0.4(3)
C9 C10 C5 C4 -179.90(18)
C13 C18 C22 C24 -109.7(2)
C17 C18 C22 C24 70.1(3)
C13 C18 C22 C23 126.2(2)
C17 C18 C22 C23 -54.0(3)
C12 Si1 C25 C26 89.5(2)
C1 Si1 C25 C26 -25.0(2)
C28 Si1 C25 C26 -145.17(19)
C12 Si1 C25 C27 -34.54(19)
C1 Si1 C25 C27 -149.04(16)
C28 Si1 C25 C27 90.77(18)
C4 C5 C6 C7 179.6(2)
C10 C5 C6 C7 0.2(3)
C5 C6 C7 C8 -0.2(3)
C9 C8 C7 C6 0.6(3)
C13 C18 C17 C16 -0.7(3)
C22 C18 C17 C16 179.5(2)
C6 C5 C4 C3 -178.0(2)
C10 C5 C4 C3 1.3(3)
C13 C14 C15 C16 -1.7(3)
C19 C14 C15 C16 179.5(2)
C5 C4 C3 C2 -1.2(3)
C1 C2 C3 C4 0.2(3)
C14 C15 C16 C17 1.0(3)
C18 C17 C16 C15 0.3(3)
C15 C14 C19 C21 91.6(3)
C13 C14 C19 C21 -87.1(3)
C15 C14 C19 C20 -33.0(3)
C13 C14 C19 C20 148.2(2)
